data_7130005
loop_
_publ_author_name
'Yao, Meng-Ying'
'Liu, Yu-Feng'
'Li, Xin-Xiong'
'Yang, Guo-Ping'
'Zheng, Shou-Tian'

_publ_section_title
;
 The largest Se-4f cluster incorporated polyoxometalate with high Lewis
 acid--base catalytic activity
;
_journal_name_full 'Chemical Communications'
_journal_paper_doi 10.1039/D2CC01051H
_journal_year 2022
_chemical_formula_sum 'C24 H16 Eu10 Ge4 N4 Na0 O224 Se13 W36'
_chemical_formula_weight 13399.45
_space_group_crystal_system tetragonal
_space_group_IT_number 88
_space_group_name_Hall '-I 4ad'
_space_group_name_H-M_alt 'I 41/a :2'
_atom_sites_solution_hydrogens geom
_audit_creation_method SHELXL-2018/3
_audit_update_record
;
2022-04-12 deposited with the CCDC.	2022-04-13 downloaded from the CCDC.
;
_cell_angle_alpha 90
_cell_angle_beta 90
_cell_angle_gamma 90
_cell_formula_units_Z 4
_cell_length_a 36.32910(10)
_cell_length_b 36.32910(10)
_cell_length_c 24.62060(10)
_cell_measurement_reflns_used 52286
_cell_measurement_temperature 100(2)
_cell_measurement_theta_max 55.0410
_cell_measurement_theta_min 2.1240
_cell_volume 32494.35(18)
_computing_structure_refinement 'SHELXL-2018/3 (Sheldrick, 2018)'
_diffrn_ambient_temperature 100(2)
_diffrn_measured_fraction_theta_full 0.996
_diffrn_measured_fraction_theta_max 0.996
_diffrn_measurement_device_type 'a Hybrid Pixel Array detector'
_diffrn_radiation_type MoK\a
_diffrn_radiation_wavelength 0.71073
_diffrn_reflns_av_R_equivalents 0.0468
_diffrn_reflns_av_unetI/netI 0.0926
_diffrn_reflns_Laue_measured_fraction_full 0.996
_diffrn_reflns_Laue_measured_fraction_max 0.996
_diffrn_reflns_limit_h_max 43
_diffrn_reflns_limit_h_min -43
_diffrn_reflns_limit_k_max 42
_diffrn_reflns_limit_k_min -30
_diffrn_reflns_limit_l_max 29
_diffrn_reflns_limit_l_min -29
_diffrn_reflns_number 74613
_diffrn_reflns_point_group_measured_fraction_full 0.996
_diffrn_reflns_point_group_measured_fraction_max 0.996
_diffrn_reflns_theta_full 25.026
_diffrn_reflns_theta_max 25.026
_diffrn_reflns_theta_min 0.999
_exptl_absorpt_coefficient_mu 16.485
_exptl_absorpt_correction_T_max 1.0
_exptl_absorpt_correction_T_min 1.0
_exptl_absorpt_correction_type multi-scan
_exptl_crystal_colour Colorless
_exptl_crystal_density_diffrn 2.739
_exptl_crystal_description block
_exptl_crystal_F_000 23376
_exptl_crystal_size_max 0.160
_exptl_crystal_size_mid 0.150
_exptl_crystal_size_min 0.140
_refine_diff_density_max 2.521
_refine_diff_density_min -1.662
_refine_diff_density_rms 0.276
_refine_ls_extinction_method none
_refine_ls_goodness_of_fit_ref 0.970
_refine_ls_hydrogen_treatment constr
_refine_ls_matrix_type full
_refine_ls_number_parameters 757
_refine_ls_number_reflns 14287
_refine_ls_number_restraints 13
_refine_ls_restrained_S_all 0.970
_refine_ls_R_factor_all 0.0593
_refine_ls_R_factor_gt 0.0442
_refine_ls_shift/su_max 0.003
_refine_ls_shift/su_mean 0.000
_refine_ls_structure_factor_coef Fsqd
_refine_ls_weighting_details 'w=1/[\s^2^(Fo^2^)+(0.0401P)^2^] where P=(Fo^2^+2Fc^2^)/3'
_refine_ls_weighting_scheme calc
_refine_ls_wR_factor_gt 0.1130
_refine_ls_wR_factor_ref 0.1167
_reflns_Friedel_coverage 0.000
_reflns_number_gt 10186
_reflns_number_total 14287
_reflns_threshold_expression 'I > 2\s(I)'
_cod_data_source_file d2cc01051h2.cif
_cod_data_source_block 1_sq
_cod_original_cell_volume 32494.4(2)
_cod_original_sg_symbol_H-M 'I 41/a'
_cod_database_code 7130005
_shelx_shelxl_version_number 2018/3
_shelx_space_group_comment
;
The symmetry employed for this shelxl refinement is uniquely defined
by the following loop, which should always be used as a source of
symmetry information in preference to the above space-group names.
They are only intended as comments.
;
_shelx_estimated_absorpt_t_min 0.178
_shelx_estimated_absorpt_t_max 0.206

loop_
_space_group_symop_operation_xyz
'x, y, z'
'-x+1/2, -y, z+1/2'
'-y+3/4, x+1/4, z+1/4'
'y+3/4, -x+3/4, z+3/4'
'x+1/2, y+1/2, z+1/2'
'-x+1, -y+1/2, z+1'
'-y+5/4, x+3/4, z+3/4'
'y+5/4, -x+5/4, z+5/4'
'-x, -y, -z'
'x-1/2, y, -z-1/2'
'y-3/4, -x-1/4, -z-1/4'
'-y-3/4, x-3/4, -z-3/4'
'-x+1/2, -y+1/2, -z+1/2'
'x, y+1/2, -z'
'y-1/4, -x+1/4, -z+1/4'
'-y-1/4, x-1/4, -z-1/4'

loop_
_atom_site_label
_atom_site_type_symbol
_atom_site_fract_x
_atom_site_fract_y
_atom_site_fract_z
_atom_site_U_iso_or_equiv
_atom_site_adp_type
_atom_site_occupancy
_atom_site_site_symmetry_order
_atom_site_calc_flag
_atom_site_refinement_flags_posn
_atom_site_refinement_flags_adp
_atom_site_refinement_flags_occupancy
_atom_site_disorder_assembly
_atom_site_disorder_group
W1 W 1.09252(2) 0.70974(5) 0.65598(3) 0.0377(3) Uani 0.959(5) 1 d . . P A 1
W1A W 1.0913(5) 0.6918(10) 0.6509(8) 0.0377(3) Uani 0.041(5) 1 d . . P A 2
W2 W 1.13423(2) 0.59833(2) 0.47784(2) 0.03889(16) Uani 1 1 d . . . . .
W3 W 1.20385(2) 0.75174(2) 0.47945(2) 0.03982(16) Uani 1 1 d . . . . .
W4 W 1.20383(2) 0.66685(2) 0.43160(2) 0.04034(16) Uani 1 1 d . . . . .
W5 W 1.15562(2) 0.76723(2) 0.61082(2) 0.04272(17) Uani 1 1 d . . . . .
W6 W 1.22100(3) 0.61792(3) 0.56126(4) 0.0450(3) Uani 0.950(3) 1 d . . P A 1
W6A W 1.2361(6) 0.6279(5) 0.5467(8) 0.0450(3) Uani 0.050(3) 1 d . . P A 2
W7 W 1.09308(2) 0.61588(2) 0.59585(2) 0.04078(16) Uani 1 1 d . . . . .
W8 W 1.23442(2) 0.70302(2) 0.61091(3) 0.05026(19) Uani 1 1 d . . . . .
W9 W 1.17549(3) 0.64526(2) 0.67232(3) 0.0466(3) Uani 0.958(2) 1 d . . P A 1
W9A W 1.1953(7) 0.6541(6) 0.6596(8) 0.0466(3) Uani 0.042(2) 1 d . . P A 2
Se1 Se 1.05005(3) 0.67202(3) 0.51235(5) 0.0262(3) Uani 1 1 d . . . . .
Se2 Se 1.12010(3) 0.69434(3) 0.40178(5) 0.0260(3) Uani 1 1 d . . . . .
Se3 Se 1.09394(3) 0.76562(3) 0.51202(5) 0.0256(3) Uani 1 1 d . . . . .
Se4 Se 1.03008(13) 0.73505(13) 0.40687(18) 0.0226(10) Uani 0.25 1 d . . P . .
Eu1 Eu 1.000000 0.750000 0.58016(3) 0.0252(2) Uani 1 2 d S T P A .
Eu2 Eu 1.04905(2) 0.62235(2) 0.37410(2) 0.02437(15) Uani 1 1 d . . . . .
Eu3 Eu 1.07880(2) 0.71471(2) 0.28523(2) 0.02373(15) Uani 1 1 d . . . . .
Ge1 Ge 1.15028(4) 0.68325(4) 0.54572(6) 0.0332(3) Uani 1 1 d . . . . .
O1 O 1.0480(2) 0.7708(2) 0.5209(3) 0.0275(19) Uani 1 1 d . . . . .
O2 O 1.1684(2) 0.7713(2) 0.3135(3) 0.0242(18) Uani 1 1 d . . . . .
O3 O 1.00987(19) 0.69022(19) 0.5367(3) 0.0203(18) Uani 1 1 d . . . . .
O4 O 1.1081(2) 0.5801(2) 0.5416(3) 0.030(2) Uani 1 1 d . . . . .
O5 O 1.0506(2) 0.6299(2) 0.5435(3) 0.0239(18) Uani 1 1 d . . . . .
O6 O 1.1665(2) 0.6312(2) 0.4405(3) 0.030(2) Uani 1 1 d . . . . .
O7 O 1.0977(2) 0.6686(2) 0.3544(3) 0.0217(18) Uani 1 1 d . . . . .
O8 O 1.1697(2) 0.7012(2) 0.4878(3) 0.0237(18) Uani 1 1 d . . . . .
O9 O 1.1731(2) 0.7688(2) 0.4313(3) 0.0240(18) Uani 1 1 d . . . . .
O10 O 1.0340(2) 0.66223(19) 0.4499(3) 0.0211(18) Uani 1 1 d . . . . .
O11 O 1.1859(2) 0.6663(2) 0.5872(3) 0.030(2) Uani 1 1 d . . . . .
O12 O 1.1228(2) 0.7528(2) 0.6677(3) 0.031(2) Uani 1 1 d . . . . .
O13 O 1.0992(2) 0.6830(2) 0.2005(3) 0.034(2) Uani 1 1 d . . . . .
O14 O 1.1220(2) 0.6466(2) 0.5310(3) 0.0251(19) Uani 1 1 d . . . . .
O15 O 1.1757(2) 0.7690(2) 0.5404(3) 0.028(2) Uani 1 1 d . . . . .
O16 O 1.0980(2) 0.79870(19) 0.4650(3) 0.0228(18) Uani 1 1 d . . . . .
O17 O 1.09521(19) 0.6094(2) 0.4395(3) 0.0219(18) Uani 1 1 d . . . . .
O18 O 1.1098(2) 0.7868(2) 0.5697(3) 0.0222(18) Uani 1 1 d . . . . .
O19 O 1.10904(19) 0.7360(2) 0.3750(3) 0.0217(18) Uani 1 1 d . . . . .
O20 O 1.1412(2) 0.6799(2) 0.6794(3) 0.032(2) Uani 1 1 d . . . . .
O21 O 1.2077(2) 0.6097(2) 0.6324(4) 0.041(2) Uani 1 1 d . . . . .
O22 O 1.2311(2) 0.7240(2) 0.5446(4) 0.034(2) Uani 1 1 d . . . . .
O23 O 1.1648(2) 0.6893(2) 0.3803(3) 0.0276(19) Uani 1 1 d . . . . .
O24 O 1.0960(2) 0.5848(2) 0.3310(3) 0.034(2) Uani 1 1 d . . . . .
O25 O 1.1941(2) 0.7388(2) 0.6333(3) 0.037(2) Uani 1 1 d . . . . .
O26 O 1.1419(2) 0.7241(2) 0.2680(3) 0.0258(19) Uani 1 1 d . . . . .
O27 O 1.0564(2) 0.7312(2) 0.6208(3) 0.0245(19) Uani 1 1 d . . . . .
O28 O 1.2543(2) 0.6589(3) 0.5879(4) 0.046(2) Uani 1 1 d . . . . .
O29 O 1.1810(2) 0.5978(2) 0.5317(3) 0.031(2) Uani 1 1 d . . . . .
O30 O 1.2290(2) 0.6488(2) 0.3801(3) 0.034(2) Uani 1 1 d . . . . .
O31 O 1.2547(2) 0.5843(3) 0.5508(4) 0.049(3) Uani 1 1 d . . . . .
O32 O 1.1673(2) 0.8098(2) 0.6357(3) 0.040(2) Uani 1 1 d . . . . .
O33 O 1.1359(2) 0.6151(2) 0.6339(3) 0.034(2) Uani 1 1 d . . . . .
O34 O 1.0824(2) 0.6619(2) 0.6264(3) 0.027(2) Uani 1 1 d . . . . .
O35 O 1.0752(2) 0.7061(2) 0.7209(3) 0.039(2) Uani 1 1 d . . . . .
O36 O 1.0652(2) 0.5866(2) 0.6317(3) 0.036(2) Uani 1 1 d . . . . .
O37 O 1.2264(2) 0.6476(2) 0.4916(3) 0.036(2) Uani 1 1 d . . . . .
O38 O 1.2266(2) 0.7140(2) 0.4358(3) 0.029(2) Uani 1 1 d . . . . .
O39 O 1.1273(2) 0.7169(2) 0.5832(3) 0.0266(19) Uani 1 1 d . . . . .
O40 O 1.2145(3) 0.6777(3) 0.6780(4) 0.047(3) Uani 1 1 d . . . . .
O41 O 1.1459(2) 0.5556(2) 0.4528(3) 0.034(2) Uani 1 1 d . . . . .
O43 O 1.2713(3) 0.7238(3) 0.6395(4) 0.049(3) Uani 1 1 d . . . . .
O44 O 1.2394(2) 0.7839(2) 0.4775(3) 0.038(2) Uani 1 1 d . . . . .
O45 O 1.1765(3) 0.6242(3) 0.7350(4) 0.051(3) Uani 1 1 d . . . . .
O46 O 0.9834(2) 0.7050(2) 0.6480(4) 0.043(2) Uani 1 1 d . . . . .
O47 O 1.0314(2) 0.7250(2) 0.3434(4) 0.043(3) Uani 1 1 d . . . . .
C1 C 1.2106(3) 0.6913(4) 0.2528(5) 0.035(3) Uani 1 1 d . . . . .
H1A H 1.190762 0.681914 0.231874 0.042 Uiso 1 1 calc R U . . .
C2 C 1.1689(4) 0.7415(4) 0.2891(5) 0.031(3) Uani 1 1 d . . . . .
C3 C 1.2672(4) 0.7151(4) 0.3137(6) 0.041(4) Uani 1 1 d . . . . .
H3A H 1.286790 0.722650 0.336636 0.050 Uiso 1 1 calc R U . . .
C4 C 1.2061(3) 0.7226(3) 0.2841(5) 0.027(3) Uani 1 1 d . . . . .
C5 C 1.2349(3) 0.7349(4) 0.3146(6) 0.035(3) Uani 1 1 d . . . . .
H5A H 1.232792 0.756582 0.335961 0.041 Uiso 1 1 calc R U . . .
C6 C 1.2440(4) 0.6739(4) 0.2525(6) 0.043(4) Uani 1 1 d . . . . .
H6A H 1.247257 0.652688 0.230373 0.052 Uiso 1 1 calc R U . . .
N1 N 1.2720(3) 0.6859(3) 0.2821(5) 0.040(3) Uani 1 1 d . . . . .
O1W O 0.9852(3) 0.6186(3) 0.6093(4) 0.077(4) Uani 1 1 d D . . . .
O2W O 1.1642(3) 0.6144(4) 0.3106(5) 0.093(4) Uani 1 1 d . . . . .
O3W O 1.1019(3) 0.5657(4) 0.2230(5) 0.099(4) Uani 1 1 d . . . . .
O5W O 0.8718(4) 0.6000(5) 0.5451(8) 0.046(5) Uani 0.5 1 d . . P . .
O6W O 1.1251(5) 0.5590(4) -0.2697(8) 0.046(5) Uani 0.5 1 d . U P . .
O7W O 0.9230(8) 0.3654(5) 0.1326(8) 0.090(10) Uani 0.5 1 d . . P . .
O8W O 1.0138(5) 0.6463(5) 0.7071(6) 0.062(6) Uani 0.5 1 d D U P . .
O9W O 1.0793(6) 0.6256(5) -0.2481(8) 0.063(6) Uani 0.5 1 d . . P . .
O10W O 1.0341(6) 0.4524(6) 0.3581(9) 0.067(7) Uani 0.5 1 d . . P . .
O11W O 0.9042(8) 0.4918(6) 0.6326(10) 0.095(9) Uani 0.5 1 d . . P . .
O13W O 0.7198(5) 0.4175(5) 0.6376(9) 0.054(5) Uiso 0.5 1 d . . P B 1
O14W O 0.7667(6) 0.4432(6) 0.5773(10) 0.073(7) Uiso 0.5 1 d . . P C 1
O15W O 0.7709(8) 0.4509(7) 0.6687(12) 0.100(9) Uiso 0.5 1 d . . P D 1
O18W O 0.7317(5) 0.4214(5) 0.5846(7) 0.037(4) Uiso 0.5 1 d . . P E 2
O16W O 0.7360(6) 0.4304(6) 0.6809(9) 0.058(6) Uiso 0.5 1 d . . P F 2
O17W O 0.9195(5) 0.6858(5) 0.6994(8) 0.051(5) Uiso 0.5 1 d . . P . .
O19W O 1.0441(5) 0.5521(5) 0.7341(9) 0.056(6) Uiso 0.5 1 d . . P . .

loop_
_atom_site_aniso_label
_atom_site_aniso_U_11
_atom_site_aniso_U_22
_atom_site_aniso_U_33
_atom_site_aniso_U_23
_atom_site_aniso_U_13
_atom_site_aniso_U_12
W1 0.0485(4) 0.0402(8) 0.0244(3) 0.0016(4) -0.0081(3) -0.0013(4)
W1A 0.0485(4) 0.0402(8) 0.0244(3) 0.0016(4) -0.0081(3) -0.0013(4)
W2 0.0419(4) 0.0381(3) 0.0366(3) 0.0047(3) -0.0056(3) 0.0045(3)
W3 0.0361(3) 0.0472(4) 0.0362(3) 0.0021(3) -0.0076(3) -0.0039(3)
W4 0.0358(3) 0.0474(4) 0.0379(3) 0.0032(3) -0.0038(3) 0.0039(3)
W5 0.0477(4) 0.0491(4) 0.0313(3) -0.0022(3) -0.0122(3) -0.0037(3)
W6 0.0397(6) 0.0519(5) 0.0432(4) 0.0105(4) -0.0084(4) 0.0041(4)
W6A 0.0397(6) 0.0519(5) 0.0432(4) 0.0105(4) -0.0084(4) 0.0041(4)
W7 0.0483(4) 0.0423(4) 0.0317(3) 0.0090(3) -0.0067(3) -0.0002(3)
W8 0.0451(4) 0.0638(5) 0.0419(4) 0.0044(3) -0.0157(3) -0.0006(3)
W9 0.0482(6) 0.0580(5) 0.0336(4) 0.0103(3) -0.0115(4) -0.0001(4)
W9A 0.0482(6) 0.0580(5) 0.0336(4) 0.0103(3) -0.0115(4) -0.0001(4)
Se1 0.0310(7) 0.0282(7) 0.0194(6) 0.0028(5) -0.0037(5) -0.0011(6)
Se2 0.0273(7) 0.0292(7) 0.0217(6) 0.0026(5) -0.0041(5) 0.0001(6)
Se3 0.0287(7) 0.0304(7) 0.0177(6) 0.0008(5) -0.0036(5) -0.0006(6)
Se4 0.025(3) 0.027(3) 0.016(2) 0.000(2) -0.004(2) 0.002(2)
Eu1 0.0326(5) 0.0288(5) 0.0144(4) 0.000 0.000 -0.0017(4)
Eu2 0.0282(3) 0.0248(3) 0.0200(3) -0.0001(3) -0.0010(3) 0.0024(3)
Eu3 0.0247(3) 0.0278(3) 0.0186(3) 0.0010(3) -0.0009(3) -0.0001(3)
Ge1 0.0355(8) 0.0385(8) 0.0256(7) 0.0030(7) -0.0083(6) 0.0008(7)
O1 0.029(5) 0.032(5) 0.022(4) 0.006(4) 0.001(4) -0.004(4)
O2 0.025(5) 0.023(5) 0.024(4) -0.003(4) 0.000(4) -0.001(4)
O3 0.024(4) 0.020(4) 0.017(4) -0.006(3) 0.003(3) -0.004(3)
O4 0.033(5) 0.021(4) 0.035(5) 0.017(4) -0.014(4) -0.007(4)
O5 0.029(5) 0.026(4) 0.017(4) 0.006(4) -0.007(4) -0.005(4)
O6 0.034(5) 0.030(5) 0.025(5) -0.005(4) -0.010(4) 0.012(4)
O7 0.023(4) 0.023(4) 0.019(4) 0.003(4) -0.011(4) 0.002(4)
O8 0.024(4) 0.024(4) 0.022(4) 0.002(4) -0.008(4) -0.005(4)
O9 0.024(4) 0.025(4) 0.022(4) 0.000(4) -0.001(4) -0.001(4)
O10 0.030(5) 0.024(4) 0.010(4) 0.002(3) 0.001(3) 0.005(4)
O11 0.036(5) 0.025(5) 0.029(5) 0.000(4) -0.013(4) 0.004(4)
O12 0.042(5) 0.035(5) 0.015(4) -0.005(4) -0.006(4) -0.004(4)
O13 0.031(5) 0.043(5) 0.027(5) -0.004(4) 0.011(4) 0.005(4)
O14 0.034(5) 0.022(4) 0.018(4) 0.008(4) -0.005(4) 0.013(4)
O15 0.028(5) 0.027(5) 0.029(5) -0.002(4) -0.011(4) -0.010(4)
O16 0.030(5) 0.021(4) 0.017(4) 0.008(4) 0.003(4) -0.007(4)
O17 0.021(4) 0.026(4) 0.018(4) -0.002(4) -0.003(3) 0.002(3)
O18 0.029(5) 0.023(4) 0.015(4) -0.006(3) -0.008(4) 0.007(4)
O19 0.018(4) 0.021(4) 0.026(5) 0.002(4) -0.003(4) -0.002(3)
O20 0.041(5) 0.043(5) 0.012(4) 0.010(4) -0.009(4) -0.004(4)
O21 0.043(6) 0.037(5) 0.043(6) 0.010(5) -0.012(5) 0.004(4)
O22 0.028(5) 0.034(5) 0.039(5) 0.005(4) -0.006(4) -0.007(4)
O23 0.026(5) 0.035(5) 0.021(4) 0.003(4) -0.006(4) 0.000(4)
O24 0.029(5) 0.036(5) 0.036(5) -0.006(4) -0.001(4) 0.014(4)
O25 0.048(6) 0.040(5) 0.025(5) 0.002(4) -0.010(4) -0.011(4)
O26 0.015(4) 0.040(5) 0.022(4) 0.007(4) 0.003(4) -0.003(4)
O27 0.037(5) 0.021(4) 0.016(4) 0.005(3) -0.009(4) -0.001(4)
O28 0.040(6) 0.063(7) 0.035(6) -0.005(5) -0.002(5) -0.008(5)
O29 0.033(5) 0.028(5) 0.031(5) 0.010(4) -0.003(4) 0.009(4)
O30 0.031(5) 0.035(5) 0.035(5) 0.004(4) 0.002(4) -0.003(4)
O31 0.046(6) 0.056(6) 0.045(6) 0.001(5) -0.002(5) 0.006(5)
O32 0.052(6) 0.043(6) 0.026(5) -0.003(4) -0.014(4) -0.005(5)
O33 0.045(5) 0.035(5) 0.024(5) 0.006(4) -0.006(4) 0.005(4)
O34 0.033(5) 0.033(5) 0.016(4) 0.006(4) -0.004(4) -0.006(4)
O35 0.052(6) 0.044(6) 0.020(5) -0.004(4) -0.006(4) -0.003(5)
O36 0.052(6) 0.031(5) 0.025(5) 0.007(4) -0.007(4) -0.003(4)
O37 0.030(5) 0.050(6) 0.026(5) 0.005(4) -0.005(4) 0.002(4)
O38 0.020(4) 0.043(5) 0.024(5) 0.004(4) -0.008(4) -0.003(4)
O39 0.028(5) 0.032(5) 0.020(4) 0.000(4) -0.009(4) 0.003(4)
O40 0.060(7) 0.051(6) 0.029(5) -0.003(5) -0.017(5) -0.018(5)
O41 0.038(5) 0.030(5) 0.034(5) 0.007(4) -0.008(4) 0.000(4)
O43 0.052(6) 0.061(7) 0.034(6) 0.001(5) -0.016(5) -0.003(5)
O44 0.035(5) 0.050(6) 0.030(5) 0.006(4) 0.001(4) -0.013(4)
O45 0.070(7) 0.052(6) 0.031(5) 0.019(5) -0.031(5) -0.006(5)
O46 0.044(6) 0.054(6) 0.031(5) 0.018(5) -0.002(5) -0.001(5)
O47 0.031(5) 0.054(6) 0.044(6) -0.034(5) 0.021(5) -0.010(4)
C1 0.020(7) 0.051(9) 0.034(8) 0.002(7) -0.006(6) -0.009(6)
C2 0.042(8) 0.036(8) 0.015(6) 0.006(6) 0.001(6) 0.003(7)
C3 0.026(8) 0.051(9) 0.047(9) 0.018(8) 0.001(7) 0.000(7)
C4 0.023(7) 0.042(8) 0.015(6) 0.000(6) 0.004(5) -0.007(6)
C5 0.023(7) 0.035(8) 0.046(9) -0.004(7) 0.011(6) -0.007(6)
C6 0.041(9) 0.050(9) 0.039(8) -0.016(7) 0.010(7) 0.005(7)
N1 0.034(7) 0.044(7) 0.043(7) -0.003(6) 0.011(6) -0.001(6)
O1W 0.077(8) 0.103(10) 0.052(7) 0.039(7) 0.006(6) 0.032(7)
O2W 0.058(8) 0.135(12) 0.086(10) -0.037(9) 0.021(7) -0.030(8)
O3W 0.083(9) 0.153(13) 0.062(9) -0.002(9) -0.003(7) 0.010(9)
O5W 0.024(10) 0.065(13) 0.049(12) -0.033(11) -0.001(9) 0.018(9)
O6W 0.078(12) 0.013(8) 0.046(11) 0.007(8) -0.017(9) -0.015(8)
O7W 0.23(3) 0.020(11) 0.016(10) 0.003(9) 0.022(15) 0.017(14)
O8W 0.050(11) 0.048(11) 0.087(14) 0.002(11) 0.024(10) -0.002(9)
O9W 0.105(18) 0.040(12) 0.043(13) 0.015(10) -0.016(13) 0.000(12)
O10W 0.082(16) 0.062(15) 0.058(15) 0.040(12) 0.008(13) 0.018(12)
O11W 0.19(3) 0.047(14) 0.053(16) 0.037(12) -0.012(17) -0.017(16)

loop_
_atom_type_symbol
_atom_type_description
_atom_type_scat_dispersion_real
_atom_type_scat_dispersion_imag
_atom_type_scat_source
O O 0.0106 0.0060 'International Tables Vol C Tables 4.2.6.8 and 6.1.1.4'
W W -0.8490 6.8722 'International Tables Vol C Tables 4.2.6.8 and 6.1.1.4'
Se Se -0.0929 2.2259 'International Tables Vol C Tables 4.2.6.8 and 6.1.1.4'
Eu Eu -0.1578 3.6682 'International Tables Vol C Tables 4.2.6.8 and 6.1.1.4'
Ge Ge 0.1547 1.8001 'International Tables Vol C Tables 4.2.6.8 and 6.1.1.4'
C C 0.0033 0.0016 'International Tables Vol C Tables 4.2.6.8 and 6.1.1.4'
N N 0.0061 0.0033 'International Tables Vol C Tables 4.2.6.8 and 6.1.1.4'
Na Na 0.0362 0.0249 'International Tables Vol C Tables 4.2.6.8 and 6.1.1.4'
H H 0.0000 0.0000 'International Tables Vol C Tables 4.2.6.8 and 6.1.1.4'

loop_
_geom_angle_atom_site_label_1
_geom_angle_atom_site_label_2
_geom_angle_atom_site_label_3
_geom_angle
_geom_angle_site_symmetry_1
_geom_angle_site_symmetry_3
_geom_angle_publ_flag
O35 W1 O27 102.7(4) . . ?
O35 W1 O34 102.3(4) . . ?
O27 W1 O34 94.1(3) . . ?
O35 W1 O12 97.5(4) . . ?
O27 W1 O12 98.0(3) . . ?
O34 W1 O12 153.9(3) . . ?
O35 W1 O20 90.7(4) . . ?
O27 W1 O20 165.9(3) . . ?
O34 W1 O20 78.7(3) . . ?
O12 W1 O20 84.3(3) . . ?
O35 W1 O39 166.1(3) . . ?
O27 W1 O39 88.5(3) . . ?
O34 W1 O39 84.8(3) . . ?
O12 W1 O39 72.6(3) . . ?
O20 W1 O39 78.8(3) . . ?
O34 W1A O35 125.7(17) . . ?
O34 W1A O20 102.2(18) . . ?
O35 W1A O20 91.1(9) . . ?
O34 W1A O27 105.3(12) . . ?
O35 W1A O27 87.0(12) . . ?
O20 W1A O27 147.3(19) . . ?
O34 W1A O39 97.9(12) . . ?
O35 W1A O39 136.4(19) . . ?
O20 W1A O39 79.8(8) . . ?
O27 W1A O39 79.2(9) . . ?
O34 W1A O12 158.7(13) . . ?
O35 W1A O12 75.5(12) . . ?
O20 W1A O12 73.8(10) . . ?
O27 W1A O12 74.1(12) . . ?
O39 W1A O12 61.0(8) . . ?
O34 W1A W7 16.1(7) . . ?
O35 W1A W7 130.9(14) . . ?
O20 W1A W7 86.6(12) . . ?
O27 W1A W7 118.7(10) . . ?
O39 W1A W7 91.4(9) . . ?
O12 W1A W7 148.1(8) . . ?
O41 W2 O17 102.4(4) . . ?
O41 W2 O6 103.9(4) . . ?
O17 W2 O6 95.3(3) . . ?
O41 W2 O4 95.9(4) . . ?
O17 W2 O4 96.8(3) . . ?
O6 W2 O4 154.0(3) . . ?
O41 W2 O29 91.1(3) . . ?
O17 W2 O29 166.5(3) . . ?
O6 W2 O29 79.5(3) . . ?
O4 W2 O29 83.4(3) . . ?
O41 W2 O14 165.1(3) . . ?
O17 W2 O14 88.5(3) . . ?
O6 W2 O14 85.1(3) . . ?
O4 W2 O14 72.3(3) . . ?
O29 W2 O14 78.7(3) . . ?
O44 W3 O9 102.7(4) . . ?
O44 W3 O15 101.3(4) . . ?
O9 W3 O15 94.3(3) . . ?
O44 W3 O38 98.3(4) . . ?
O9 W3 O38 98.5(3) . . ?
O15 W3 O38 153.6(3) . . ?
O44 W3 O22 89.6(3) . . ?
O9 W3 O22 167.2(3) . . ?
O15 W3 O22 79.3(3) . . ?
O38 W3 O22 83.3(3) . . ?
O44 W3 O8 165.7(3) . . ?
O9 W3 O8 89.9(3) . . ?
O15 W3 O8 84.3(3) . . ?
O38 W3 O8 72.7(3) . . ?
O22 W3 O8 78.5(3) . . ?
O30 W4 O37 102.4(4) . . ?
O30 W4 O6 102.1(4) . . ?
O37 W4 O6 88.0(4) . . ?
O30 W4 O38 98.9(4) . . ?
O37 W4 O38 96.0(3) . . ?
O6 W4 O38 157.3(3) . . ?
O30 W4 O23 93.7(4) . . ?
O37 W4 O23 162.2(3) . . ?
O6 W4 O23 81.3(3) . . ?
O38 W4 O23 88.7(3) . . ?
O30 W4 O8 167.6(3) . . ?
O37 W4 O8 87.8(3) . . ?
O6 W4 O8 85.1(3) . . ?
O38 W4 O8 72.8(3) . . ?
O23 W4 O8 77.2(3) . . ?
O32 W5 O25 102.2(4) . . ?
O32 W5 O15 101.6(4) . . ?
O25 W5 O15 90.1(4) . . ?
O32 W5 O12 98.1(4) . . ?
O25 W5 O12 95.8(4) . . ?
O15 W5 O12 157.7(3) . . ?
O32 W5 O18 93.7(3) . . ?
O25 W5 O18 163.2(3) . . ?
O15 W5 O18 81.4(3) . . ?
O12 W5 O18 87.1(3) . . ?
O32 W5 O39 166.5(4) . . ?
O25 W5 O39 88.9(3) . . ?
O15 W5 O39 85.7(3) . . ?
O12 W5 O39 72.9(3) . . ?
O18 W5 O39 76.1(3) . . ?
O31 W6 O29 102.9(4) . . ?
O31 W6 O21 102.1(4) . . ?
O29 W6 O21 96.2(4) . . ?
O31 W6 O28 98.3(4) . . ?
O29 W6 O28 156.9(4) . . ?
O21 W6 O28 88.1(4) . . ?
O31 W6 O37 100.3(4) . . ?
O29 W6 O37 87.2(3) . . ?
O21 W6 O37 155.9(4) . . ?
O28 W6 O37 80.0(4) . . ?
O31 W6 O11 168.2(4) . . ?
O29 W6 O11 88.5(3) . . ?
O21 W6 O11 73.2(3) . . ?
O28 W6 O11 71.0(3) . . ?
O37 W6 O11 83.1(3) . . ?
O37 W6A O28 108.0(13) . . ?
O37 W6A O31 123.8(12) . . ?
O28 W6A O31 115.7(10) . . ?
O37 W6A O29 83.3(8) . . ?
O28 W6A O29 140.0(13) . . ?
O31 W6A O29 85.1(10) . . ?
O37 W6A O21 140.8(12) . . ?
O28 W6A O21 79.8(9) . . ?
O31 W6A O21 82.3(10) . . ?
O29 W6A O21 69.2(8) . . ?
O37 W6A O11 85.8(7) . . ?
O28 W6A O11 70.5(7) . . ?
O31 W6A O11 140.7(15) . . ?
O29 W6A O11 72.3(7) . . ?
O21 W6A O11 60.0(6) . . ?
O37 W6A W8 92.0(8) . . ?
O28 W6A W8 27.2(5) . . ?
O31 W6A W8 140.6(8) . . ?
O29 W6A W8 118.2(8) . . ?
O21 W6A W8 78.0(5) . . ?
O11 W6A W8 45.9(3) . . ?
O36 W7 O33 103.4(4) . . ?
O36 W7 O34 102.9(4) . . ?
O33 W7 O34 89.1(4) . . ?
O36 W7 O4 96.0(4) . . ?
O33 W7 O4 96.0(3) . . ?
O34 W7 O4 158.6(3) . . ?
O36 W7 O5 91.9(3) . . ?
O33 W7 O5 164.1(3) . . ?
O34 W7 O5 82.8(3) . . ?
O4 W7 O5 86.9(3) . . ?
O36 W7 O14 164.8(3) . . ?
O33 W7 O14 88.5(3) . . ?
O34 W7 O14 86.5(3) . . ?
O4 W7 O14 73.0(3) . . ?
O5 W7 O14 77.3(3) . . ?
O36 W7 W1A 108.5(5) . . ?
O33 W7 W1A 78.7(4) . . ?
O34 W7 W1A 10.9(4) . . ?
O4 W7 W1A 155.5(4) . . ?
O5 W7 W1A 92.2(4) . . ?
O14 W7 W1A 82.9(4) . . ?
O43 W8 O22 103.9(4) . . ?
O43 W8 O28 101.9(4) . . ?
O22 W8 O28 96.6(4) . . ?
O43 W8 O40 98.4(4) . . ?
O22 W8 O40 154.9(4) . . ?
O28 W8 O40 89.7(4) . . ?
O43 W8 O25 99.9(4) . . ?
O22 W8 O25 85.8(4) . . ?
O28 W8 O25 156.8(4) . . ?
O40 W8 O25 79.2(4) . . ?
O43 W8 O11 167.8(4) . . ?
O22 W8 O11 87.9(3) . . ?
O28 W8 O11 73.5(3) . . ?
O40 W8 O11 70.6(3) . . ?
O25 W8 O11 83.5(3) . . ?
O43 W8 W9A 123.5(5) . . ?
O22 W8 W9A 132.5(5) . . ?
O28 W8 W9A 76.1(5) . . ?
O40 W8 W9A 26.9(4) . . ?
O25 W8 W9A 85.3(5) . . ?
O11 W8 W9A 44.8(4) . . ?
O43 W8 W6A 125.5(5) . . ?
O22 W8 W6A 85.0(5) . . ?
O28 W8 W6A 24.2(4) . . ?
O40 W8 W6A 91.3(5) . . ?
O25 W8 W6A 134.6(4) . . ?
O11 W8 W6A 51.8(5) . . ?
W9A W8 W6A 69.3(7) . . ?
O45 W9 O20 103.9(4) . . ?
O45 W9 O40 101.5(4) . . ?
O20 W9 O40 94.5(4) . . ?
O45 W9 O21 98.1(4) . . ?
O20 W9 O21 156.1(3) . . ?
O40 W9 O21 90.0(4) . . ?
O45 W9 O33 101.1(4) . . ?
O20 W9 O33 86.1(3) . . ?
O40 W9 O33 156.6(4) . . ?
O21 W9 O33 80.7(3) . . ?
O45 W9 O11 167.5(4) . . ?
O20 W9 O11 88.2(3) . . ?
O40 W9 O11 74.1(3) . . ?
O21 W9 O11 70.5(3) . . ?
O33 W9 O11 82.5(3) . . ?
O40 W9A O21 129.5(18) . . ?
O40 W9A O11 107.3(16) . . ?
O21 W9A O11 84.5(9) . . ?
O40 W9A O20 97.5(13) . . ?
O21 W9A O20 132.7(14) . . ?
O11 W9A O20 87.0(8) . . ?
O40 W9A O45 102.2(12) . . ?
O21 W9A O45 87.1(9) . . ?
O11 W9A O45 147.5(14) . . ?
O20 W9A O45 75.9(9) . . ?
O40 W9A W8 50.0(11) . . ?
O21 W9A W8 107.9(12) . . ?
O11 W9A W8 59.5(7) . . ?
O20 W9A W8 107.4(7) . . ?
O45 W9A W8 152.0(9) . . ?
O10 Se1 O5 103.0(4) . . ?
O10 Se1 O3 96.1(3) . . ?
O5 Se1 O3 101.5(4) . . ?
O10 Se1 Eu3 49.5(2) . 11_676 ?
O5 Se1 Eu3 99.3(2) . 11_676 ?
O3 Se1 Eu3 47.8(2) . 11_676 ?
O19 Se2 O7 96.4(3) . . ?
O19 Se2 O23 101.5(4) . . ?
O7 Se2 O23 100.5(4) . . ?
O19 Se2 Eu3 50.2(3) . . ?
O7 Se2 Eu3 46.7(2) . . ?
O23 Se2 Eu3 100.6(3) . . ?
O16 Se3 O1 95.6(4) . . ?
O16 Se3 O18 102.8(4) . . ?
O1 Se3 O18 100.0(4) . . ?
O16 Se3 Eu3 47.4(3) . 16_756 ?
O1 Se3 Eu3 48.8(3) . 16_756 ?
O18 Se3 Eu3 101.2(2) . 16_756 ?
O47 Se4 O47 103.0(4) . 16_756 ?
O47 Se4 O47 87.7(4) . 11_676 ?
O47 Se4 O47 100.3(4) 16_756 11_676 ?
O47 Se4 Se4 60.7(4) . 16_756 ?
O47 Se4 Se4 43.5(3) 16_756 16_756 ?
O47 Se4 Se4 88.4(3) 11_676 16_756 ?
O47 Se4 Se4 46.5(4) . 11_676 ?
O47 Se4 Se4 98.9(3) 16_756 11_676 ?
O47 Se4 Se4 42.2(3) 11_676 11_676 ?
Se4 Se4 Se4 63.1(2) 16_756 11_676 ?
O47 Se4 Se4 97.3(4) . 6_664 ?
O47 Se4 Se4 57.3(4) 16_756 6_664 ?
O47 Se4 Se4 43.0(3) 11_676 6_664 ?
Se4 Se4 Se4 58.46(11) 16_756 6_664 ?
Se4 Se4 Se4 58.46(11) 11_676 6_664 ?
O47 Se4 Eu3 28.2(3) . . ?
O47 Se4 Eu3 105.0(4) 16_756 . ?
O47 Se4 Eu3 114.5(3) 11_676 . ?
Se4 Se4 Eu3 72.3(2) 16_756 . ?
Se4 Se4 Eu3 74.5(2) 11_676 . ?
Se4 Se4 Eu3 122.56(8) 6_664 . ?
O47 Se4 Eu3 104.9(4) . 11_676 ?
O47 Se4 Eu3 124.6(4) 16_756 11_676 ?
O47 Se4 Eu3 35.7(2) 11_676 11_676 ?
Se4 Se4 Eu3 124.12(18) 16_756 11_676 ?
Se4 Se4 Eu3 69.71(18) 11_676 11_676 ?
Se4 Se4 Eu3 72.38(19) 6_664 11_676 ?
Eu3 Se4 Eu3 121.74(13) . 11_676 ?
O27 Eu1 O27 130.4(4) 6_664 . ?
O27 Eu1 O1 73.7(3) 6_664 6_664 ?
O27 Eu1 O1 142.4(3) . 6_664 ?
O27 Eu1 O1 142.4(3) 6_664 . ?
O27 Eu1 O1 73.7(3) . . ?
O1 Eu1 O1 105.0(4) 6_664 . ?
O27 Eu1 O46 71.9(3) 6_664 . ?
O27 Eu1 O46 74.3(3) . . ?
O1 Eu1 O46 91.5(3) 6_664 . ?
O1 Eu1 O46 144.8(3) . . ?
O27 Eu1 O46 74.3(3) 6_664 6_664 ?
O27 Eu1 O46 71.9(3) . 6_664 ?
O1 Eu1 O46 144.8(3) 6_664 6_664 ?
O1 Eu1 O46 91.5(3) . 6_664 ?
O46 Eu1 O46 92.4(5) . 6_664 ?
O27 Eu1 O3 78.6(2) 6_664 6_664 ?
O27 Eu1 O3 124.4(2) . 6_664 ?
O1 Eu1 O3 84.6(2) 6_664 6_664 ?
O1 Eu1 O3 63.9(3) . 6_664 ?
O46 Eu1 O3 150.1(3) . 6_664 ?
O46 Eu1 O3 74.9(3) 6_664 6_664 ?
O27 Eu1 O3 124.4(2) 6_664 . ?
O27 Eu1 O3 78.6(2) . . ?
O1 Eu1 O3 63.9(3) 6_664 . ?
O1 Eu1 O3 84.6(2) . . ?
O46 Eu1 O3 74.9(3) . . ?
O46 Eu1 O3 150.1(3) 6_664 . ?
O3 Eu1 O3 128.1(3) 6_664 . ?
O27 Eu1 Eu3 102.42(18) 6_664 11_676 ?
O27 Eu1 Eu3 110.39(18) . 11_676 ?
O1 Eu1 Eu3 32.60(18) 6_664 11_676 ?
O1 Eu1 Eu3 91.42(19) . 11_676 ?
O46 Eu1 Eu3 86.0(2) . 11_676 ?
O46 Eu1 Eu3 176.7(2) 6_664 11_676 ?
O3 Eu1 Eu3 105.19(17) 6_664 11_676 ?
O3 Eu1 Eu3 31.84(17) . 11_676 ?
O27 Eu1 Eu3 110.39(18) 6_664 16_756 ?
O27 Eu1 Eu3 102.42(18) . 16_756 ?
O1 Eu1 Eu3 91.42(19) 6_664 16_756 ?
O1 Eu1 Eu3 32.60(18) . 16_756 ?
O46 Eu1 Eu3 176.7(2) . 16_756 ?
O46 Eu1 Eu3 86.0(2) 6_664 16_756 ?
O3 Eu1 Eu3 31.84(17) 6_664 16_756 ?
O3 Eu1 Eu3 105.19(17) . 16_756 ?
Eu3 Eu1 Eu3 95.66(2) 11_676 16_756 ?
O2 Eu2 O17 74.7(3) 11_676 . ?
O2 Eu2 O19 76.2(3) 11_676 11_676 ?
O17 Eu2 O19 136.7(3) . 11_676 ?
O2 Eu2 O9 75.1(3) 11_676 11_676 ?
O17 Eu2 O9 124.9(2) . 11_676 ?
O19 Eu2 O9 76.2(2) 11_676 11_676 ?
O2 Eu2 O10 77.2(3) 11_676 . ?
O17 Eu2 O10 75.8(2) . . ?
O19 Eu2 O10 66.9(2) 11_676 . ?
O9 Eu2 O10 137.9(3) 11_676 . ?
O2 Eu2 O24 103.4(3) 11_676 . ?
O17 Eu2 O24 71.9(3) . . ?
O19 Eu2 O24 146.8(3) 11_676 . ?
O9 Eu2 O24 71.8(3) 11_676 . ?
O10 Eu2 O24 146.1(3) . . ?
O2 Eu2 O16 149.1(3) 11_676 11_676 ?
O17 Eu2 O16 134.5(2) . 11_676 ?
O19 Eu2 O16 83.0(2) 11_676 11_676 ?
O9 Eu2 O16 77.9(3) 11_676 11_676 ?
O10 Eu2 O16 115.2(2) . 11_676 ?
O24 Eu2 O16 81.9(3) . 11_676 ?
O2 Eu2 O7 148.7(3) 11_676 . ?
O17 Eu2 O7 76.3(2) . . ?
O19 Eu2 O7 119.5(2) 11_676 . ?
O9 Eu2 O7 132.7(3) 11_676 . ?
O10 Eu2 O7 84.6(2) . . ?
O24 Eu2 O7 78.2(3) . . ?
O16 Eu2 O7 62.1(2) 11_676 . ?
O2 Eu2 Eu3 164.18(18) 11_676 . ?
O17 Eu2 Eu3 109.50(18) . . ?
O19 Eu2 Eu3 91.48(18) 11_676 . ?
O9 Eu2 Eu3 112.02(18) 11_676 . ?
O10 Eu2 Eu3 88.92(17) . . ?
O24 Eu2 Eu3 92.3(2) . . ?
O16 Eu2 Eu3 34.08(17) 11_676 . ?
O7 Eu2 Eu3 33.46(16) . . ?
O2 Eu2 Eu3 66.82(18) 11_676 11_676 ?
O17 Eu2 Eu3 103.84(18) . 11_676 ?
O19 Eu2 Eu3 34.20(18) 11_676 11_676 ?
O9 Eu2 Eu3 104.97(18) 11_676 11_676 ?
O10 Eu2 Eu3 34.02(17) . 11_676 ?
O24 Eu2 Eu3 170.2(2) . 11_676 ?
O16 Eu2 Eu3 106.75(17) 11_676 11_676 ?
O7 Eu2 Eu3 109.75(17) . 11_676 ?
Eu3 Eu2 Eu3 97.41(2) . 11_676 ?
O47 Eu3 O26 145.9(3) . . ?
O47 Eu3 O7 83.6(3) . . ?
O26 Eu3 O7 87.2(3) . . ?
O47 Eu3 O13 145.9(3) . . ?
O26 Eu3 O13 68.2(3) . . ?
O7 Eu3 O13 100.4(3) . . ?
O47 Eu3 O3 97.3(3) . 16_756 ?
O26 Eu3 O3 92.7(2) . 16_756 ?
O7 Eu3 O3 178.4(2) . 16_756 ?
O13 Eu3 O3 78.1(3) . 16_756 ?
O47 Eu3 O16 79.8(3) . 11_676 ?
O26 Eu3 O16 123.4(3) . 11_676 ?
O7 Eu3 O16 60.9(2) . 11_676 ?
O13 Eu3 O16 73.1(3) . 11_676 ?
O3 Eu3 O16 117.9(2) 16_756 11_676 ?
O47 Eu3 O1 75.3(3) . 11_676 ?
O26 Eu3 O1 136.8(3) . 11_676 ?
O7 Eu3 O1 118.4(2) . 11_676 ?
O13 Eu3 O1 73.1(3) . 11_676 ?
O3 Eu3 O1 60.7(2) 16_756 11_676 ?
O16 Eu3 O1 58.7(2) 11_676 11_676 ?
O47 Eu3 O10 81.0(3) . 16_756 ?
O26 Eu3 O10 76.1(3) . 16_756 ?
O7 Eu3 O10 121.9(2) . 16_756 ?
O13 Eu3 O10 122.4(2) . 16_756 ?
O3 Eu3 O10 59.6(2) 16_756 16_756 ?
O16 Eu3 O10 160.1(2) 11_676 16_756 ?
O1 Eu3 O10 111.0(2) 11_676 16_756 ?
O47 Eu3 O19 74.6(3) . . ?
O26 Eu3 O19 72.4(3) . . ?
O7 Eu3 O19 59.9(2) . . ?
O13 Eu3 O19 136.6(2) . . ?
O3 Eu3 O19 121.6(2) 16_756 . ?
O16 Eu3 O19 117.1(2) 11_676 . ?
O1 Eu3 O19 149.8(2) 11_676 . ?
O10 Eu3 O19 62.0(2) 16_756 . ?
O47 Eu3 Se1 93.5(2) . 16_756 ?
O26 Eu3 Se1 79.02(19) . 16_756 ?
O7 Eu3 Se1 151.04(17) . 16_756 ?
O13 Eu3 Se1 98.00(19) . 16_756 ?
O3 Eu3 Se1 30.34(16) 16_756 16_756 ?
O16 Eu3 Se1 146.98(16) 11_676 16_756 ?
O1 Eu3 Se1 88.27(17) 11_676 16_756 ?
O10 Eu3 Se1 29.96(16) 16_756 16_756 ?
O19 Eu3 Se1 91.49(16) . 16_756 ?
O47 Eu3 Se2 80.5(3) . . ?
O26 Eu3 Se2 75.42(19) . . ?
O7 Eu3 Se2 29.88(17) . . ?
O13 Eu3 Se2 119.04(19) . . ?
O3 Eu3 Se2 151.53(16) 16_756 . ?
O16 Eu3 Se2 89.82(16) 11_676 . ?
O1 Eu3 Se2 142.91(18) 11_676 . ?
O10 Eu3 Se2 92.16(16) 16_756 . ?
O19 Eu3 Se2 30.31(16) . . ?
Se1 Eu3 Se2 121.19(3) 16_756 . ?
O47 Eu3 Se3 78.7(2) . 11_676 ?
O26 Eu3 Se3 134.3(2) . 11_676 ?
O7 Eu3 Se3 89.93(17) . 11_676 ?
O13 Eu3 Se3 67.54(19) . 11_676 ?
O3 Eu3 Se3 88.98(16) 16_756 11_676 ?
O16 Eu3 Se3 29.17(16) 11_676 11_676 ?
O1 Eu3 Se3 29.83(17) 11_676 11_676 ?
O10 Eu3 Se3 139.74(16) 16_756 11_676 ?
O19 Eu3 Se3 141.27(16) . 11_676 ?
Se1 Eu3 Se3 117.86(3) 16_756 11_676 ?
Se2 Eu3 Se3 117.97(3) . 11_676 ?
O14 Ge1 O8 111.4(4) . . ?
O14 Ge1 O39 111.6(4) . . ?
O8 Ge1 O39 111.7(4) . . ?
O14 Ge1 O11 106.9(3) . . ?
O8 Ge1 O11 108.2(4) . . ?
O39 Ge1 O11 106.8(4) . . ?
Se3 O1 Eu1 139.6(4) . . ?
Se3 O1 Eu3 101.4(3) . 16_756 ?
Eu1 O1 Eu3 117.2(3) . 16_756 ?
C2 O2 Eu2 134.2(8) . 16_756 ?
Se1 O3 Eu1 128.4(4) . . ?
Se1 O3 Eu3 101.8(3) . 11_676 ?
Eu1 O3 Eu3 117.2(3) . 11_676 ?
W7 O4 W2 117.7(4) . . ?
Se1 O5 W7 120.5(4) . . ?
W4 O6 W2 157.8(5) . . ?
Se2 O7 Eu3 103.4(3) . . ?
Se2 O7 Eu2 125.3(4) . . ?
Eu3 O7 Eu2 113.1(3) . . ?
Ge1 O8 W3 128.2(4) . . ?
Ge1 O8 W4 121.8(4) . . ?
W3 O8 W4 95.5(3) . . ?
W3 O9 Eu2 170.9(4) . 16_756 ?
Se1 O10 Eu2 138.7(4) . . ?
Se1 O10 Eu3 100.5(3) . 11_676 ?
Eu2 O10 Eu3 114.0(3) . 11_676 ?
Ge1 O11 W9A 140.5(9) . . ?
Ge1 O11 W6 121.5(4) . . ?
Ge1 O11 W9 122.2(4) . . ?
W6 O11 W9 95.3(3) . . ?
Ge1 O11 W8 120.7(4) . . ?
W9A O11 W8 75.7(9) . . ?
W6 O11 W8 95.2(3) . . ?
W9 O11 W8 95.1(3) . . ?
Ge1 O11 W6A 120.0(5) . . ?
W9A O11 W6A 96.6(8) . . ?
W8 O11 W6A 82.2(6) . . ?
W5 O12 W1 117.9(4) . . ?
W5 O12 W1A 113.8(6) . . ?
Ge1 O14 W7 121.5(4) . . ?
Ge1 O14 W2 127.7(4) . . ?
W7 O14 W2 97.0(3) . . ?
W5 O15 W3 156.2(5) . . ?
Se3 O16 Eu2 131.5(4) . 16_756 ?
Se3 O16 Eu3 103.5(3) . 16_756 ?
Eu2 O16 Eu3 113.1(3) 16_756 16_756 ?
W2 O17 Eu2 169.8(4) . . ?
Se3 O18 W5 121.3(4) . . ?
Se2 O19 Eu2 141.6(4) . 16_756 ?
Se2 O19 Eu3 99.5(3) . . ?
Eu2 O19 Eu3 114.5(3) 16_756 . ?
W9 O20 W1 154.8(5) . . ?
W1A O20 W9A 144.7(10) . . ?
W6 O21 W9 121.0(4) . . ?
W9A O21 W6A 100.6(9) . . ?
W8 O22 W3 155.3(5) . . ?
Se2 O23 W4 120.1(4) . . ?
W5 O25 W8 146.2(5) . . ?
C2 O26 Eu3 138.3(8) . . ?
W1 O27 Eu1 168.1(4) . . ?
W1A O27 Eu1 152.1(10) . . ?
W6A O28 W8 128.6(8) . . ?
W8 O28 W6 120.3(5) . . ?
W6 O29 W2 153.0(4) . . ?
W2 O29 W6A 141.0(6) . . ?
W7 O33 W9 146.5(5) . . ?
W1A O34 W7 153.0(11) . . ?
W7 O34 W1 156.9(5) . . ?
W6A O37 W4 166.1(11) . . ?
W4 O37 W6 147.2(5) . . ?
W4 O38 W3 119.0(4) . . ?
Ge1 O39 W5 121.4(4) . . ?
Ge1 O39 W1 128.4(4) . . ?
W5 O39 W1 96.6(3) . . ?
Ge1 O39 W1A 112.1(10) . . ?
W5 O39 W1A 111.7(9) . . ?
W9A O40 W8 103.0(12) . . ?
W9 O40 W8 120.1(4) . . ?
Se4 O47 Se4 89.9(5) . 11_676 ?
Se4 O47 Se4 77.1(4) . 16_756 ?
Se4 O47 Se4 79.7(4) 11_676 16_756 ?
Se4 O47 Eu3 132.3(5) . . ?
Se4 O47 Eu3 137.2(5) 11_676 . ?
Se4 O47 Eu3 111.9(4) 16_756 . ?
C6 C1 C4 119.3(12) . . ?
O2 C2 O26 128.2(12) . . ?
O2 C2 C4 116.6(11) . . ?
O26 C2 C4 115.3(11) . . ?
N1 C3 C5 122.8(14) . . ?
C5 C4 C1 118.9(12) . . ?
C5 C4 C2 119.3(11) . . ?
C1 C4 C2 121.5(11) . . ?
C4 C5 C3 118.3(13) . . ?
N1 C6 C1 121.7(13) . . ?
C6 N1 C3 118.9(12) . . ?

loop_
_geom_bond_atom_site_label_1
_geom_bond_atom_site_label_2
_geom_bond_distance
_geom_bond_site_symmetry_2
_geom_bond_publ_flag
W1 O35 1.722(9) . ?
W1 O27 1.755(7) . ?
W1 O34 1.921(8) . ?
W1 O12 1.932(8) . ?
W1 O20 2.152(8) . ?
W1 O39 2.208(8) . ?
W1A O34 1.29(4) . ?
W1A O35 1.89(2) . ?
W1A O20 1.99(2) . ?
W1A O27 2.05(3) . ?
W1A O39 2.31(2) . ?
W1A O12 2.53(4) . ?
W1A W7 3.07(4) . ?
W2 O41 1.724(8) . ?
W2 O17 1.750(7) . ?
W2 O6 1.908(8) . ?
W2 O4 1.951(8) . ?
W2 O29 2.156(8) . ?
W2 O14 2.233(7) . ?
W3 O44 1.740(8) . ?
W3 O9 1.744(7) . ?
W3 O15 1.920(8) . ?
W3 O38 1.928(8) . ?
W3 O22 2.136(8) . ?
W3 O8 2.223(7) . ?
W4 O30 1.695(8) . ?
W4 O37 1.830(8) . ?
W4 O6 1.889(8) . ?
W4 O38 1.904(8) . ?
W4 O23 2.067(7) . ?
W4 O8 2.237(8) . ?
W5 O32 1.718(8) . ?
W5 O25 1.823(9) . ?
W5 O15 1.883(8) . ?
W5 O12 1.914(8) . ?
W5 O18 2.074(7) . ?
W5 O39 2.205(8) . ?
W6 O31 1.747(9) . ?
W6 O29 1.781(8) . ?
W6 O21 1.842(9) . ?
W6 O28 2.027(9) . ?
W6 O37 2.034(8) . ?
W6 O11 2.264(8) . ?
W6A O37 1.57(2) . ?
W6A O28 1.655(19) . ?
W6A O31 1.725(18) . ?
W6A O29 2.31(2) . ?
W6A O21 2.44(3) . ?
W6A O11 2.50(2) . ?
W6A W8 3.155(16) . ?
W7 O36 1.714(8) . ?
W7 O33 1.815(8) . ?
W7 O34 1.873(8) . ?
W7 O4 1.940(9) . ?
W7 O5 2.074(7) . ?
W7 O14 2.213(8) . ?
W8 O43 1.691(9) . ?
W8 O22 1.807(9) . ?
W8 O28 1.846(9) . ?
W8 O40 2.023(9) . ?
W8 O25 2.035(9) . ?
W8 O11 2.287(8) . ?
W8 W9A 2.57(3) . ?
W9 O45 1.723(9) . ?
W9 O20 1.781(8) . ?
W9 O40 1.851(9) . ?
W9 O21 2.002(9) . ?
W9 O33 2.042(8) . ?
W9 O11 2.263(8) . ?
W9A O40 1.20(2) . ?
W9A O21 1.80(2) . ?
W9A O11 1.869(19) . ?
W9A O20 2.23(2) . ?
W9A O45 2.26(3) . ?
Se1 O10 1.684(7) . ?
Se1 O5 1.711(7) . ?
Se1 O3 1.711(7) . ?
Se1 Eu3 3.3144(13) 11_676 ?
Se2 O19 1.700(7) . ?
Se2 O7 1.701(7) . ?
Se2 O23 1.717(8) . ?
Se2 Eu3 3.3216(13) . ?
Se3 O16 1.674(7) . ?
Se3 O1 1.695(8) . ?
Se3 O18 1.715(7) . ?
Se3 Eu3 3.3408(13) 16_756 ?
Se4 O47 1.606(10) . ?
Se4 O47 1.693(9) 16_756 ?
Se4 O47 2.087(10) 11_676 ?
Se4 Se4 2.333(8) 16_756 ?
Se4 Se4 2.333(8) 11_676 ?
Se4 Se4 2.441(9) 6_664 ?
Se4 Eu3 3.556(5) . ?
Se4 Eu3 3.613(5) 11_676 ?
Eu1 O27 2.381(7) 6_664 ?
Eu1 O27 2.381(7) . ?
Eu1 O1 2.394(8) 6_664 ?
Eu1 O1 2.394(8) . ?
Eu1 O46 2.413(8) . ?
Eu1 O46 2.413(8) 6_664 ?
Eu1 O3 2.448(7) 6_664 ?
Eu1 O3 2.448(7) . ?
Eu1 Eu3 4.2320(8) 11_676 ?
Eu1 Eu3 4.2320(8) 16_756 ?
Eu2 O2 2.361(8) 11_676 ?
Eu2 O17 2.372(7) . ?
Eu2 O19 2.388(7) 11_676 ?
Eu2 O9 2.406(7) 11_676 ?
Eu2 O10 2.424(7) . ?
Eu2 O24 2.431(8) . ?
Eu2 O16 2.445(7) 11_676 ?
Eu2 O7 2.487(7) . ?
Eu2 Eu3 4.1490(8) . ?
Eu2 Eu3 4.1857(8) 11_676 ?
Eu3 O47 2.271(8) . ?
Eu3 O26 2.356(7) . ?
Eu3 O7 2.487(7) . ?
Eu3 O13 2.495(8) . ?
Eu3 O3 2.510(7) 16_756 ?
Eu3 O16 2.527(7) 11_676 ?
Eu3 O1 2.563(8) 11_676 ?
Eu3 O10 2.565(7) 16_756 ?
Eu3 O19 2.586(7) . ?
Ge1 O14 1.721(8) . ?
Ge1 O8 1.722(8) . ?
Ge1 O39 1.744(8) . ?
Ge1 O11 1.758(8) . ?
O2 C2 1.239(14) . ?
O26 C2 1.277(14) . ?
C1 C6 1.368(17) . ?
C1 C4 1.383(17) . ?
C2 C4 1.519(17) . ?
C3 N1 1.328(17) . ?
C3 C5 1.374(17) . ?
C4 C5 1.366(16) . ?
C6 N1 1.325(17) . ?
